data_7716647
loop_
_publ_author_name
'Pankov, Roman O.'
'Tarabrin, Ignatii R.'
'Son, Alexandra G.'
'Minyaev, Mikhail E.'
'Prima, Darya O.'
'Ananikov, Valentine P.'

_publ_section_title
;
 Synthesis and comparative study of (NHC<sub>F</sub>)PdCl<sub>2</sub>Py
 and (NHC<sub>F</sub>)Ni(Cp)Cl complexes: investigation of the electronic
 properties of NHC ligands and complex characteristics.
;
_journal_issue 30
_journal_name_full 'Dalton transactions (Cambridge, England : 2003)'
_journal_page_first 12503
_journal_page_last 12518
_journal_paper_doi 10.1039/d4dt01304b
_journal_volume 53
_journal_year 2024
_chemical_formula_moiety 'C20 H11 F4 N3 O2 Pd'
_chemical_formula_sum 'C20 H11 F4 N3 O2 Pd'
_chemical_formula_weight 507.72
_space_group_crystal_system triclinic
_space_group_IT_number 2
_space_group_name_Hall '-P 1'
_space_group_name_H-M_alt 'P -1'
_atom_sites_solution_hydrogens difmap
_atom_sites_solution_primary dual
_atom_sites_solution_secondary difmap
_audit_creation_date 2024-06-13
_audit_creation_method
;
Olex2 1.5
(compiled 2021.12.09 svn.r5202d8cf for OlexSys, GUI svn.r6439)
;
_audit_update_record
;
2024-06-13 deposited with the CCDC.	2024-07-16 downloaded from the CCDC.
;
_cell_angle_alpha 88.7087(14)
_cell_angle_beta 84.9983(14)
_cell_angle_gamma 82.4843(17)
_cell_formula_units_Z 2
_cell_length_a 3.68882(7)
_cell_length_b 11.4296(2)
_cell_length_c 20.0470(3)
_cell_measurement_reflns_used 7596
_cell_measurement_temperature 100.00(11)
_cell_measurement_theta_max 79.2340
_cell_measurement_theta_min 2.1860
_cell_volume 834.71(3)
_computing_cell_refinement 'CrysAlisPro 1.171.43.125a (Rigaku OD, 2024)'
_computing_data_collection 'CrysAlisPro system (CCD 43.124a 64-bit (release 23-05-2024))'
_computing_data_reduction 'CrysAlisPro 1.171.43.125a (Rigaku OD, 2024)'
_computing_molecular_graphics 'Olex2 1.5 (Dolomanov et al., 2009)'
_computing_publication_material 'Olex2 1.5 (Dolomanov et al., 2009)'
_computing_structure_refinement 'SHELXL  (Sheldrick, 2015)'
_computing_structure_solution 'SHELXT  (Sheldrick, 2015)'
_diffrn_ambient_environment N~2~
_diffrn_ambient_temperature 100.00(11)
_diffrn_detector 'Hybrid Pixel Array Detector'
_diffrn_detector_area_resol_mean 10.0000
_diffrn_detector_type HyPix
_diffrn_measured_fraction_theta_full 0.981
_diffrn_measured_fraction_theta_max 0.953
_diffrn_measurement_details
;
List of Runs (angles in degrees, time in seconds):

  # Type    Start    End  Width  t~exp~   \w     \q     \k     \f   Frames
#--------------------------------------------------------------------------
  1  \w    -51.00  -6.00   0.50    3.00    --  -46.47  64.00  73.00   90
  2  \w    -78.00 -44.00   0.50    3.00    --  -46.47 -64.00 -63.00   68
  3  \w     68.00 102.00   0.50    3.00    --   46.47  64.00  73.00   68
  4  \w     20.00  45.00   0.50    3.00    --   46.47 -64.00 -63.00   50
  5  \w   -144.00-118.00   0.50   12.00    --  -91.75 -64.00 -63.00   52
  6  \w    -72.00 -47.00   0.50   12.00    --  -91.75  64.00  73.00   50
  7  \w     98.00 140.00   0.50   12.00    --  113.25  64.00  73.00   84
  8  \w     41.00  66.00   0.50   12.00    --  113.25 -64.00 -63.00   50
  9  \w     -7.00  28.00   0.50    3.00    --  -46.47  19.00-150.00   70
 10  \w    -54.00 -15.00   0.50    3.00    --  -46.47 125.00-180.00   78
 11  \w    -26.00  28.00   0.50    3.00    --  -46.47  19.00 -60.00  108
 12  \w    -25.00  28.00   0.50    3.00    --  -46.47  19.00-180.00  106
 13  \w    -72.00 -32.00   0.50    3.00    --  -46.47 -38.00-180.00   80
 14  \w     34.00 120.00   0.50    3.00    --   46.47  38.00-150.00  172
 15  \w     39.00  87.00   0.50    3.00    --   46.47-125.00 150.00   96
 16  \w   -137.00 -73.00   0.50   12.00    --  -91.75 -65.00 165.82  128
 17  \w    -93.00 -68.00   0.50   12.00    --  -91.75 -77.00-150.00   50
 18  \w     44.00  70.00   0.50   12.00    --  113.25 -61.00-150.00   52
 19  \w    140.00 177.00   0.50   12.00    --  113.25  61.00 120.00   74
 20  \w     76.00 102.00   0.50   12.00    --  113.25 -81.00 109.81   52
 21  \w     94.00 123.00   0.50   12.00    --  113.25  77.00 150.00   58
 22  \w    139.00 172.00   0.50   12.00    --  113.25  77.00 150.00   66
 23  \w     43.00  69.00   0.50   12.00    --  113.25 -77.00 120.00   52
 24  \w     99.00 151.00   0.50   12.00    --  113.25  30.00  30.00  104
 25  \w    103.00 129.00   0.50   12.00    --  113.25 -88.00 114.58   52
 26  \w     90.00 115.00   0.50   12.00    --  113.25  77.00-150.00   50
 27  \w     85.00 126.00   0.50   12.00    --  113.25 -88.00-136.75   82
 28  \w     66.00  92.00   0.50   12.00    --  113.25 -88.00 114.58   52
 29  \w    132.00 165.00   0.50   12.00    --  113.25  77.00-150.00   66
 30  \w    152.00 177.00   0.50   12.00    --  113.25  30.00-150.00   50
 31  \w    105.00 139.00   0.50   12.00    --  113.25 -81.00 109.81   68
 32  \w     71.00 102.00   0.50   12.00    --  113.25 -77.00 120.00   62
 33  \w     42.00  98.00   0.50   12.00    --  113.25 -95.00  30.00  112
 34  \w    122.00 148.00   0.50   12.00    --  113.25  45.00-150.00   52
 35  \w     96.00 178.00   0.50   12.00    --  113.25  15.00   0.00  164
 36  \w    103.00 129.00   0.50   12.00    --  113.25 125.00 150.00   52
 37  \w    101.00 127.00   0.50   12.00    --  113.25  30.00  90.00   52
 38  \w    129.00 155.00   0.50   12.00    --  113.25 125.00 120.00   52
 39  \w     41.00  69.00   0.50   12.00    --  113.25 -61.00 150.00   56
 40  \w    150.00 176.00   0.50   12.00    --  113.25  77.00  30.00   52
 41  \w     90.00 145.00   0.50   12.00    --  113.25  77.00-180.00  110
 42  \w     43.00  98.00   0.50   12.00    --  113.25 -77.00  30.00  110
 43  \w    111.00 137.00   0.50   12.00    --  113.25  61.00-180.00   52
 44  \w     75.00 100.00   0.50   12.00    --  113.25 -77.00 -90.00   50
 45  \w    149.00 177.00   0.50   12.00    --  113.25  77.00-180.00   56
 46  \w     43.00  69.00   0.50   12.00    --  113.25-125.00   0.00   52
 47  \w    153.00 178.00   0.50   12.00    --  113.25 125.00 -60.00   50
 48  \w     55.00  87.00   0.50   12.00    --  113.25 -77.00-150.00   64
 49  \w     45.00  83.00   0.50   12.00    --  113.25-125.00 150.00   76
 50  \w    134.00 177.00   0.50   12.00    --  113.25  45.00  60.00   86
 51  \w    108.00 133.00   0.50   12.00    --  113.25  30.00-180.00   50
 52  \w    110.00 135.00   0.50   12.00    --  113.25  30.00-150.00   50
 53  \w     95.00 134.00   0.50   12.00    --  113.25 125.00 -60.00   78
 54  \w     42.00  69.00   0.50   12.00    --  113.25 -61.00 -60.00   54
 55  \w    130.00 163.00   0.50   12.00    --  113.25  15.00 -30.00   66
 56  \w     45.00 113.00   0.50   12.00    --  113.25 -88.00 -14.30  136
 57  \w     42.00  76.00   0.50   12.00    --  113.25 -77.00 -60.00   68
 58  \w     62.00 105.00   0.50   12.00    --  113.25 -77.00  60.00   86
 59  \w     96.00 138.00   0.50   12.00    --  113.25  61.00-150.00   84
 60  \w     41.00  69.00   0.50   12.00    --  113.25 -61.00 -30.00   56
 61  \w    153.00 178.00   0.50   12.00    --  113.25  15.00-180.00   50
 62  \w    123.00 178.00   0.50   12.00    --  113.25  45.00 -90.00  110
 63  \w     99.00 132.00   0.50   12.00    --  113.25  45.00 -60.00   66
 64  \w    149.00 175.00   0.50   12.00    --  113.25  45.00 -60.00   52
 65  \w    102.00 127.00   0.50   12.00    --  113.25  45.00 120.00   50
 66  \w    134.00 160.00   0.50   12.00    --  113.25  45.00 120.00   52
 67  \w    101.00 142.00   0.50   12.00    --  113.25  30.00 -90.00   82
 68  \w    151.00 178.00   0.50   12.00    --  113.25  30.00 150.00   54
 69  \w    121.00 147.00   0.50   12.00    --  113.25  61.00  30.00   52
 70  \w     91.00 122.00   0.50   12.00    --  113.25  77.00-120.00   62
 71  \w     97.00 137.00   0.50   12.00    --  113.25  15.00-180.00   80
;
_diffrn_measurement_device 'four-circle diffractometer'
_diffrn_measurement_device_type 'XtaLAB Synergy, Dualflex, HyPix'
_diffrn_measurement_method '\w scans'
_diffrn_orient_matrix_type 'CrysAlisPro convention (1999,Acta A55,543-557)'
_diffrn_orient_matrix_UB_11 -0.3093445000
_diffrn_orient_matrix_UB_12 -0.0006216000
_diffrn_orient_matrix_UB_13 0.0567851000
_diffrn_orient_matrix_UB_21 -0.0260999000
_diffrn_orient_matrix_UB_22 0.1352095000
_diffrn_orient_matrix_UB_23 0.0048789000
_diffrn_orient_matrix_UB_31 -0.2869961000
_diffrn_orient_matrix_UB_32 0.0142829000
_diffrn_orient_matrix_UB_33 -0.0519920000
_diffrn_radiation_monochromator mirror
_diffrn_radiation_probe x-ray
_diffrn_radiation_type 'Cu K\a'
_diffrn_radiation_wavelength 1.54184
_diffrn_reflns_av_R_equivalents 0.0313
_diffrn_reflns_av_unetI/netI 0.0310
_diffrn_reflns_Laue_measured_fraction_full 0.981
_diffrn_reflns_Laue_measured_fraction_max 0.953
_diffrn_reflns_limit_h_max 4
_diffrn_reflns_limit_h_min -4
_diffrn_reflns_limit_k_max 14
_diffrn_reflns_limit_k_min -14
_diffrn_reflns_limit_l_max 25
_diffrn_reflns_limit_l_min -25
_diffrn_reflns_number 12853
_diffrn_reflns_point_group_measured_fraction_full 0.981
_diffrn_reflns_point_group_measured_fraction_max 0.953
_diffrn_reflns_theta_full 67.684
_diffrn_reflns_theta_max 79.654
_diffrn_reflns_theta_min 2.212
_diffrn_source 'micro-focus sealed X-ray tube'
_diffrn_source_type 'PhotonJet (Cu) X-ray Source'
_exptl_absorpt_coefficient_mu 9.614
_exptl_absorpt_correction_T_max 0.888
_exptl_absorpt_correction_T_min 0.551
_exptl_absorpt_correction_type gaussian
_exptl_absorpt_process_details
;
CrysAlisPro 1.171.43.125a (Rigaku Oxford Diffraction, 2024)
Numerical absorption correction based on gaussian integration over
a multifaceted crystal model
Empirical absorption correction using spherical harmonics,
implemented in SCALE3 ABSPACK scaling algorithm.
;
_exptl_crystal_colour 'clear red'
_exptl_crystal_density_diffrn 2.020
_exptl_crystal_density_method 'not measured'
_exptl_crystal_description block
_exptl_crystal_F_000 500
_exptl_crystal_size_max 0.085
_exptl_crystal_size_mid 0.031
_exptl_crystal_size_min 0.022
_refine_diff_density_max 1.140
_refine_diff_density_min -0.884
_refine_diff_density_rms 0.109
_refine_ls_extinction_method none
_refine_ls_goodness_of_fit_ref 1.094
_refine_ls_hydrogen_treatment refxyz
_refine_ls_matrix_type full
_refine_ls_number_parameters 304
_refine_ls_number_reflns 3473
_refine_ls_number_restraints 0
_refine_ls_restrained_S_all 1.094
_refine_ls_R_factor_all 0.0341
_refine_ls_R_factor_gt 0.0312
_refine_ls_shift/su_max 0.001
_refine_ls_shift/su_mean 0.000
_refine_ls_structure_factor_coef Fsqd
_refine_ls_weighting_details 'w=1/[\s^2^(Fo^2^)+3.8844P] where P=(Fo^2^+2Fc^2^)/3'
_refine_ls_weighting_scheme calc
_refine_ls_wR_factor_gt 0.0743
_refine_ls_wR_factor_ref 0.0754
_reflns_Friedel_coverage 0.000
_reflns_number_gt 3248
_reflns_number_total 3473
_reflns_threshold_expression 'I > 2\s(I)'
_cod_data_source_file d4dt01304b2.cif
_cod_data_source_block DPR553
_cod_depositor_comments 'Adding full bibliography for 7716642--7716648.cif.'
_cod_database_code 7716647
_shelx_shelxl_version_number 2018/3
_chemical_oxdiff_formula C20H11F4N3O2Pd
_chemical_oxdiff_usercomment PDO-553-Pd
_shelx_space_group_comment
;
The symmetry employed for this shelxl refinement is uniquely defined
by the following loop, which should always be used as a source of
symmetry information in preference to the above space-group names.
They are only intended as comments.
;
_shelx_estimated_absorpt_t_max 0.831
_shelx_estimated_absorpt_t_min 0.513
_olex2_refinement_description
;
1. Fixed Uiso
 At 1.2 times of:
  All C(H) groups
;
_olex2_submission_special_instructions 'No special instructions were received'
_oxdiff_exptl_absorpt_empirical_details
;
Empirical correction (ABSPACK) includes:
- Absorption correction using spherical harmonics
- Frame scaling
;
_oxdiff_exptl_absorpt_empirical_full_max 1.262
_oxdiff_exptl_absorpt_empirical_full_min 0.921

loop_
_space_group_symop_operation_xyz
'x, y, z'
'-x, -y, -z'

loop_
_atom_site_label
_atom_site_type_symbol
_atom_site_fract_x
_atom_site_fract_y
_atom_site_fract_z
_atom_site_U_iso_or_equiv
_atom_site_adp_type
_atom_site_occupancy
_atom_site_site_symmetry_order
_atom_site_calc_flag
_atom_site_refinement_flags_posn
_atom_site_refinement_flags_adp
_atom_site_refinement_flags_occupancy
_atom_site_disorder_assembly
_atom_site_disorder_group
Pd1 Pd 0.70353(7) 0.41201(2) 0.28023(2) 0.01384(8) Uani 1 1 d . . . . .
N1 N 0.8614(8) 0.6130(3) 0.19468(15) 0.0180(6) Uani 1 1 d . . . . .
C1 C 0.8598(9) 0.4945(3) 0.20068(18) 0.0157(7) Uani 1 1 d . . . . .
N2 N 1.0249(8) 0.4465(3) 0.14258(15) 0.0168(6) Uani 1 1 d . . . . .
C2 C 1.1402(10) 0.5380(4) 0.10108(19) 0.0205(7) Uani 1 1 d . . . . .
H2 H 1.257(13) 0.525(4) 0.057(2) 0.025 Uiso 1 1 d . U . . .
C3 C 1.0398(11) 0.6394(4) 0.13321(19) 0.0213(8) Uani 1 1 d . . . . .
H3 H 1.081(13) 0.713(5) 0.120(2) 0.026 Uiso 1 1 d . U . . .
C4 C 0.6753(10) 0.6964(3) 0.24270(18) 0.0171(7) Uani 1 1 d . . . . .
C5 C 0.5970(10) 0.6615(3) 0.31025(18) 0.0170(7) Uani 1 1 d . . . . .
O5 O 0.6962(7) 0.5562(2) 0.33469(13) 0.0200(5) Uani 1 1 d . . . . .
C6 C 0.4064(10) 0.7476(3) 0.35458(19) 0.0200(7) Uani 1 1 d . . . . .
H6 H 0.354(13) 0.729(4) 0.398(2) 0.024 Uiso 1 1 d . U . . .
C7 C 0.2998(10) 0.8592(3) 0.3317(2) 0.0207(8) Uani 1 1 d . . . . .
F7 F 0.1097(6) 0.9387(2) 0.37628(12) 0.0267(5) Uani 1 1 d . . . . .
C8 C 0.3674(11) 0.8959(3) 0.2666(2) 0.0212(8) Uani 1 1 d . . . . .
H8 H 0.294(13) 0.972(5) 0.251(2) 0.025 Uiso 1 1 d . U . . .
C9 C 0.5516(11) 0.8118(3) 0.22363(18) 0.0197(7) Uani 1 1 d . . . . .
F9 F 0.6073(7) 0.8450(2) 0.15840(11) 0.0274(5) Uani 1 1 d . . . . .
C10 C 1.0538(10) 0.3237(3) 0.12640(18) 0.0166(7) Uani 1 1 d . . . . .
C11 C 0.9016(10) 0.2411(3) 0.17129(17) 0.0162(7) Uani 1 1 d . . . . .
O11 O 0.7299(7) 0.2634(2) 0.23045(13) 0.0200(5) Uani 1 1 d . . . . .
C12 C 0.9269(10) 0.1227(3) 0.15030(18) 0.0180(7) Uani 1 1 d . . . . .
H12 H 0.830(13) 0.064(4) 0.181(2) 0.022 Uiso 1 1 d . U . . .
C13 C 1.0895(10) 0.0891(3) 0.08863(18) 0.0188(7) Uani 1 1 d . . . . .
F13 F 1.1016(7) -0.0251(2) 0.07043(11) 0.0252(5) Uani 1 1 d . . . . .
C14 C 1.2434(11) 0.1661(4) 0.04389(18) 0.0208(8) Uani 1 1 d . . . . .
H14 H 1.362(13) 0.143(4) 0.003(2) 0.025 Uiso 1 1 d . U . . .
C15 C 1.2222(10) 0.2806(4) 0.06507(17) 0.0190(7) Uani 1 1 d . . . . .
F15 F 1.3799(7) 0.3552(2) 0.02030(11) 0.0254(5) Uani 1 1 d . . . . .
N3 N 0.5331(8) 0.3227(3) 0.36874(15) 0.0162(6) Uani 1 1 d . . . . .
C16 C 0.5940(10) 0.2050(3) 0.37430(19) 0.0194(7) Uani 1 1 d . . . . .
H16 H 0.700(13) 0.164(4) 0.334(2) 0.023 Uiso 1 1 d . U . . .
C17 C 0.4850(11) 0.1449(3) 0.43179(19) 0.0197(7) Uani 1 1 d . . . . .
H17 H 0.524(13) 0.063(5) 0.430(2) 0.024 Uiso 1 1 d . U . . .
C18 C 0.3079(10) 0.2085(4) 0.48581(18) 0.0198(7) Uani 1 1 d . . . . .
H18 H 0.231(13) 0.164(4) 0.522(2) 0.024 Uiso 1 1 d . U . . .
C19 C 0.2454(10) 0.3304(4) 0.48052(19) 0.0213(8) Uani 1 1 d . . . . .
H19 H 0.130(13) 0.380(4) 0.518(2) 0.026 Uiso 1 1 d . U . . .
C20 C 0.3608(10) 0.3843(3) 0.42127(18) 0.0192(7) Uani 1 1 d . . . . .
H20 H 0.333(13) 0.464(5) 0.417(2) 0.023 Uiso 1 1 d . U . . .

loop_
_atom_site_aniso_label
_atom_site_aniso_U_11
_atom_site_aniso_U_22
_atom_site_aniso_U_33
_atom_site_aniso_U_23
_atom_site_aniso_U_13
_atom_site_aniso_U_12
Pd1 0.01410(13) 0.01670(13) 0.01045(12) 0.00046(8) 0.00038(8) -0.00198(8)
N1 0.0172(15) 0.0231(16) 0.0142(14) 0.0025(12) 0.0001(12) -0.0060(12)
C1 0.0120(15) 0.0182(17) 0.0171(17) 0.0004(13) -0.0021(13) -0.0023(13)
N2 0.0128(14) 0.0241(16) 0.0138(14) -0.0004(12) 0.0023(11) -0.0059(12)
C2 0.0200(18) 0.027(2) 0.0145(16) 0.0024(14) 0.0007(14) -0.0059(15)
C3 0.0216(19) 0.0244(19) 0.0183(18) 0.0041(15) 0.0013(15) -0.0067(15)
C4 0.0141(16) 0.0196(17) 0.0181(17) -0.0013(14) -0.0023(14) -0.0033(13)
C5 0.0153(16) 0.0157(16) 0.0203(17) 0.0003(13) -0.0023(14) -0.0030(13)
O5 0.0251(14) 0.0197(13) 0.0151(12) 0.0000(10) -0.0023(10) -0.0023(10)
C6 0.0191(18) 0.0213(18) 0.0201(18) 0.0000(14) -0.0006(15) -0.0050(14)
C7 0.0155(17) 0.0218(18) 0.0254(19) -0.0062(15) 0.0011(15) -0.0051(14)
F7 0.0276(12) 0.0195(11) 0.0317(12) -0.0074(9) 0.0035(10) -0.0007(9)
C8 0.0211(18) 0.0130(17) 0.030(2) 0.0011(15) -0.0035(16) -0.0022(14)
C9 0.0219(18) 0.0228(18) 0.0159(17) 0.0036(14) -0.0044(14) -0.0065(15)
F9 0.0374(13) 0.0225(11) 0.0216(11) 0.0074(9) 0.0001(10) -0.0038(10)
C10 0.0133(16) 0.0207(18) 0.0159(16) 0.0007(14) -0.0044(13) -0.0013(13)
C11 0.0135(16) 0.0236(18) 0.0116(15) -0.0021(13) -0.0015(13) -0.0020(13)
O11 0.0229(13) 0.0223(13) 0.0149(12) -0.0027(10) 0.0040(10) -0.0065(10)
C12 0.0160(17) 0.0231(18) 0.0151(16) -0.0020(14) -0.0015(14) -0.0034(14)
C13 0.0195(17) 0.0215(18) 0.0159(17) -0.0054(14) -0.0030(14) -0.0023(14)
F13 0.0320(12) 0.0236(11) 0.0196(11) -0.0059(9) 0.0010(9) -0.0034(9)
C14 0.0202(18) 0.028(2) 0.0139(16) -0.0025(14) 0.0001(14) -0.0015(15)
C15 0.0161(17) 0.0284(19) 0.0121(16) 0.0060(14) -0.0009(13) -0.0027(14)
F15 0.0302(12) 0.0290(12) 0.0155(10) 0.0029(9) 0.0068(9) -0.0046(10)
N3 0.0157(14) 0.0190(15) 0.0139(13) 0.0021(11) -0.0006(11) -0.0027(11)
C16 0.0205(18) 0.0210(18) 0.0167(17) -0.0014(14) 0.0009(14) -0.0036(14)
C17 0.0215(18) 0.0185(18) 0.0198(18) 0.0002(14) -0.0018(15) -0.0050(14)
C18 0.0182(17) 0.0263(19) 0.0151(17) 0.0047(14) -0.0001(14) -0.0061(15)
C19 0.0202(18) 0.0242(19) 0.0177(17) -0.0005(15) 0.0054(15) -0.0008(15)
C20 0.0197(18) 0.0205(18) 0.0155(16) 0.0017(14) 0.0035(14) 0.0004(14)

loop_
_atom_type_symbol
_atom_type_description
_atom_type_scat_dispersion_real
_atom_type_scat_dispersion_imag
_atom_type_scat_source
C C 0.0181 0.0091 'International Tables Vol C Tables 4.2.6.8 and 6.1.1.4'
H H 0.0000 0.0000 'International Tables Vol C Tables 4.2.6.8 and 6.1.1.4'
N N 0.0311 0.0180 'International Tables Vol C Tables 4.2.6.8 and 6.1.1.4'
O O 0.0492 0.0322 'International Tables Vol C Tables 4.2.6.8 and 6.1.1.4'
F F 0.0727 0.0534 'International Tables Vol C Tables 4.2.6.8 and 6.1.1.4'
Pd Pd 0.1215 3.9337 'International Tables Vol C Tables 4.2.6.8 and 6.1.1.4'

loop_
_exptl_crystal_face_index_h
_exptl_crystal_face_index_k
_exptl_crystal_face_index_l
_exptl_crystal_face_perp_dist
0 -1 0 0.0097
0 0 -1 0.0161
0 0 1 0.0148
-1 0 0 0.0380
1 0 0 0.0418
0 -1 -2 0.0153
0 1 1 0.0102
0 -1 1 0.0145
0 1 -1 0.0120

loop_
_geom_angle_atom_site_label_1
_geom_angle_atom_site_label_2
_geom_angle_atom_site_label_3
_geom_angle
_geom_angle_site_symmetry_1
_geom_angle_site_symmetry_3
_geom_angle_publ_flag
C1 Pd1 O5 90.88(13) . . ?
C1 Pd1 O11 91.42(13) . . ?
C1 Pd1 N3 179.28(14) . . ?
O5 Pd1 N3 88.42(11) . . ?
O11 Pd1 O5 176.35(12) . . ?
O11 Pd1 N3 89.26(11) . . ?
C1 N1 C3 109.5(3) . . ?
C1 N1 C4 123.8(3) . . ?
C3 N1 C4 126.4(3) . . ?
N1 C1 Pd1 125.6(3) . . ?
N1 C1 N2 106.8(3) . . ?
N2 C1 Pd1 127.3(3) . . ?
C1 N2 C2 108.4(3) . . ?
C1 N2 C10 124.5(3) . . ?
C2 N2 C10 127.0(3) . . ?
N2 C2 H2 123(3) . . ?
C3 C2 N2 107.9(3) . . ?
C3 C2 H2 129(3) . . ?
N1 C3 H3 124(3) . . ?
C2 C3 N1 107.3(3) . . ?
C2 C3 H3 128(3) . . ?
C5 C4 N1 120.6(3) . . ?
C9 C4 N1 121.0(3) . . ?
C9 C4 C5 118.3(3) . . ?
O5 C5 C4 124.6(3) . . ?
O5 C5 C6 117.8(3) . . ?
C6 C5 C4 117.6(3) . . ?
C5 O5 Pd1 121.3(2) . . ?
C5 C6 H6 120(3) . . ?
C7 C6 C5 120.1(4) . . ?
C7 C6 H6 120(3) . . ?
C6 C7 F7 117.9(3) . . ?
C6 C7 C8 123.9(4) . . ?
F7 C7 C8 118.2(3) . . ?
C7 C8 H8 124(3) . . ?
C7 C8 C9 115.8(3) . . ?
C9 C8 H8 120(3) . . ?
C8 C9 C4 124.2(3) . . ?
F9 C9 C4 119.1(3) . . ?
F9 C9 C8 116.6(3) . . ?
C11 C10 N2 121.4(3) . . ?
C15 C10 N2 121.5(3) . . ?
C15 C10 C11 117.1(3) . . ?
O11 C11 C10 126.7(3) . . ?
O11 C11 C12 115.4(3) . . ?
C12 C11 C10 117.9(3) . . ?
C11 O11 Pd1 126.0(2) . . ?
C11 C12 H12 119(3) . . ?
C13 C12 C11 120.9(3) . . ?
C13 C12 H12 120(3) . . ?
C12 C13 C14 123.0(4) . . ?
F13 C13 C12 118.7(3) . . ?
F13 C13 C14 118.3(3) . . ?
C13 C14 H14 123(3) . . ?
C15 C14 C13 115.7(3) . . ?
C15 C14 H14 121(3) . . ?
C14 C15 C10 125.4(3) . . ?
F15 C15 C10 119.8(3) . . ?
F15 C15 C14 114.8(3) . . ?
C16 N3 Pd1 121.6(2) . . ?
C16 N3 C20 118.4(3) . . ?
C20 N3 Pd1 120.0(2) . . ?
N3 C16 H16 116(3) . . ?
N3 C16 C17 122.5(3) . . ?
C17 C16 H16 122(3) . . ?
C16 C17 H17 117(3) . . ?
C18 C17 C16 119.0(4) . . ?
C18 C17 H17 124(3) . . ?
C17 C18 H18 116(3) . . ?
C17 C18 C19 118.8(3) . . ?
C19 C18 H18 125(3) . . ?
C18 C19 H19 122(3) . . ?
C20 C19 C18 118.9(3) . . ?
C20 C19 H19 119(3) . . ?
N3 C20 C19 122.4(4) . . ?
N3 C20 H20 116(3) . . ?
C19 C20 H20 121(3) . . ?

loop_
_geom_bond_atom_site_label_1
_geom_bond_atom_site_label_2
_geom_bond_distance
_geom_bond_site_symmetry_2
_geom_bond_publ_flag
Pd1 C1 1.918(4) . ?
Pd1 O5 1.994(3) . ?
Pd1 O11 1.977(3) . ?
Pd1 N3 2.116(3) . ?
N1 C1 1.358(5) . ?
N1 C3 1.392(5) . ?
N1 C4 1.436(5) . ?
C1 N2 1.359(4) . ?
N2 C2 1.407(5) . ?
N2 C10 1.437(5) . ?
C2 H2 0.96(5) . ?
C2 C3 1.333(6) . ?
C3 H3 0.90(5) . ?
C4 C5 1.419(5) . ?
C4 C9 1.395(5) . ?
C5 O5 1.308(4) . ?
C5 C6 1.415(5) . ?
C6 H6 0.91(5) . ?
C6 C7 1.366(6) . ?
C7 F7 1.369(4) . ?
C7 C8 1.374(6) . ?
C8 H8 0.94(5) . ?
C8 C9 1.376(5) . ?
C9 F9 1.359(4) . ?
C10 C11 1.424(5) . ?
C10 C15 1.398(5) . ?
C11 O11 1.309(4) . ?
C11 C12 1.415(5) . ?
C12 H12 0.98(5) . ?
C12 C13 1.367(5) . ?
C13 F13 1.357(4) . ?
C13 C14 1.381(5) . ?
C14 H14 0.93(5) . ?
C14 C15 1.376(6) . ?
C15 F15 1.369(4) . ?
N3 C16 1.338(5) . ?
N3 C20 1.345(5) . ?
C16 H16 0.97(5) . ?
C16 C17 1.385(5) . ?
C17 H17 0.93(5) . ?
C17 C18 1.384(5) . ?
C18 H18 0.92(5) . ?
C18 C19 1.386(6) . ?
C19 H19 0.99(5) . ?
C19 C20 1.385(5) . ?
C20 H20 0.91(5) . ?

loop_
_geom_torsion_atom_site_label_1
_geom_torsion_atom_site_label_2
_geom_torsion_atom_site_label_3
_geom_torsion_atom_site_label_4
_geom_torsion
_geom_torsion_site_symmetry_1
_geom_torsion_site_symmetry_2
_geom_torsion_site_symmetry_3
_geom_torsion_site_symmetry_4
_geom_torsion_publ_flag
Pd1 C1 N2 C2 -171.6(3) . . . . ?
Pd1 C1 N2 C10 11.6(5) . . . . ?
Pd1 N3 C16 C17 180.0(3) . . . . ?
Pd1 N3 C20 C19 -179.6(3) . . . . ?
N1 C1 N2 C2 1.9(4) . . . . ?
N1 C1 N2 C10 -174.9(3) . . . . ?
N1 C4 C5 O5 2.9(6) . . . . ?
N1 C4 C5 C6 -178.7(3) . . . . ?
N1 C4 C9 C8 179.1(4) . . . . ?
N1 C4 C9 F9 0.3(5) . . . . ?
C1 N1 C3 C2 1.3(4) . . . . ?
C1 N1 C4 C5 24.4(5) . . . . ?
C1 N1 C4 C9 -152.5(4) . . . . ?
C1 N2 C2 C3 -1.1(4) . . . . ?
C1 N2 C10 C11 1.0(5) . . . . ?
C1 N2 C10 C15 178.9(3) . . . . ?
N2 C2 C3 N1 -0.1(4) . . . . ?
N2 C10 C11 O11 -1.2(6) . . . . ?
N2 C10 C11 C12 177.1(3) . . . . ?
N2 C10 C15 C14 -176.1(4) . . . . ?
N2 C10 C15 F15 3.2(5) . . . . ?
C2 N2 C10 C11 -175.3(4) . . . . ?
C2 N2 C10 C15 2.6(6) . . . . ?
C3 N1 C1 Pd1 171.6(3) . . . . ?
C3 N1 C1 N2 -2.0(4) . . . . ?
C3 N1 C4 C5 -161.7(4) . . . . ?
C3 N1 C4 C9 21.4(6) . . . . ?
C4 N1 C1 Pd1 -13.6(5) . . . . ?
C4 N1 C1 N2 172.8(3) . . . . ?
C4 N1 C3 C2 -173.3(4) . . . . ?
C4 C5 O5 Pd1 -36.0(5) . . . . ?
C4 C5 C6 C7 0.9(5) . . . . ?
C5 C4 C9 C8 2.2(6) . . . . ?
C5 C4 C9 F9 -176.6(3) . . . . ?
C5 C6 C7 F7 178.7(3) . . . . ?
C5 C6 C7 C8 -0.3(6) . . . . ?
O5 C5 C6 C7 179.4(3) . . . . ?
C6 C5 O5 Pd1 145.7(3) . . . . ?
C6 C7 C8 C9 0.6(6) . . . . ?
C7 C8 C9 C4 -1.5(6) . . . . ?
C7 C8 C9 F9 177.3(3) . . . . ?
F7 C7 C8 C9 -178.5(3) . . . . ?
C9 C4 C5 O5 179.9(4) . . . . ?
C9 C4 C5 C6 -1.8(5) . . . . ?
C10 N2 C2 C3 175.6(4) . . . . ?
C10 C11 O11 Pd1 -10.6(5) . . . . ?
C10 C11 C12 C13 -0.6(5) . . . . ?
C11 C10 C15 C14 1.9(6) . . . . ?
C11 C10 C15 F15 -178.8(3) . . . . ?
C11 C12 C13 F13 -178.9(3) . . . . ?
C11 C12 C13 C14 1.2(6) . . . . ?
O11 C11 C12 C13 177.9(3) . . . . ?
C12 C11 O11 Pd1 171.1(2) . . . . ?
C12 C13 C14 C15 -0.3(6) . . . . ?
C13 C14 C15 C10 -1.4(6) . . . . ?
C13 C14 C15 F15 179.3(3) . . . . ?
F13 C13 C14 C15 179.9(3) . . . . ?
C15 C10 C11 O11 -179.2(3) . . . . ?
C15 C10 C11 C12 -0.9(5) . . . . ?
N3 C16 C17 C18 -0.3(6) . . . . ?
C16 N3 C20 C19 0.0(6) . . . . ?
C16 C17 C18 C19 0.0(6) . . . . ?
C17 C18 C19 C20 0.3(6) . . . . ?
C18 C19 C20 N3 -0.3(6) . . . . ?
C20 N3 C16 C17 0.3(6) . . . . ?

loop_
_exptl_oxdiff_crystal_face_indexfrac_h
_exptl_oxdiff_crystal_face_indexfrac_k
_exptl_oxdiff_crystal_face_indexfrac_l
_exptl_oxdiff_crystal_face_x
_exptl_oxdiff_crystal_face_y
_exptl_oxdiff_crystal_face_z
-0.0001 -1.0004 -0.0003 0.0006 -0.1353 -0.0142
0.0001 0.0002 -1.0000 -0.0568 -0.0049 0.0520
-0.0001 -0.0002 1.0000 0.0568 0.0049 -0.0520
-0.9999 0.0016 -0.0002 0.3093 0.0263 0.2870
0.9999 -0.0016 0.0002 -0.3093 -0.0263 -0.2870
0.0001 -1.0000 -2.0003 -0.1130 -0.1450 0.0897
0.0000 1.0002 1.0003 0.0562 0.1401 -0.0377
-0.0002 -1.0005 0.9997 0.0574 -0.1304 -0.0662
0.0002 1.0005 -0.9997 -0.0574 0.1304 0.0662
